data_4340613
loop_
_publ_author_name
'Halter, Dominik P.'
'La Pierre, Henry S.'
'Heinemann, Frank W.'
'Meyer, Karsten'

_publ_section_title
;
 Uranium(IV) Halide (F(-), Cl(-), Br(-), and I(-)) Monoarene Complexes.
;
_journal_issue 16
_journal_name_full 'Inorganic chemistry'
_journal_page_first 8418
_journal_page_last 8424
_journal_paper_doi 10.1021/ic501011p
_journal_volume 53
_journal_year 2014
_chemical_formula_moiety
;
 0.625(C67 H83 F O4 U), 0.375(C67 H83 Cl O4 U), 3(C4 H8 O)
;
_chemical_formula_sum 'C79 H107 Cl0.38 F0.63 O7 U'
_chemical_formula_weight 1431.84
_chemical_name_systematic
; 
 ? 
;
_space_group_IT_number 15
_symmetry_cell_setting monoclinic
_symmetry_space_group_name_Hall '-C 2yc'
_symmetry_space_group_name_H-M 'C 1 2/c 1'
_atom_sites_solution_hydrogens geom
_atom_sites_solution_primary direct
_atom_sites_solution_secondary difmap
_audit_creation_method SHELXL-97
_cell_angle_alpha 90.00
_cell_angle_beta 124.355(2)
_cell_angle_gamma 90.00
_cell_formula_units_Z 8
_cell_length_a 41.727(5)
_cell_length_b 15.8843(18)
_cell_length_c 24.408(3)
_cell_measurement_reflns_used 9174
_cell_measurement_temperature 100(2)
_cell_measurement_theta_max 24.62
_cell_measurement_theta_min 2.17
_cell_volume 13356(3)
_computing_cell_refinement 'Bruker SAINT'
_computing_data_collection 'Bruker APEX2'
_computing_data_reduction 'Bruker SAINT'
_computing_molecular_graphics 'SHELXTL 6.12 (Bruker AXS, 2002)'
_computing_publication_material 'SHELXTL 6.12 (Bruker AXS, 2002)'
_computing_structure_refinement 'SHELXTL 6.12 (Bruker AXS, 2002)'
_computing_structure_solution 'SHELXTL 6.12 (Bruker AXS, 2002)'
_diffrn_ambient_temperature 100(2)
_diffrn_detector_area_resol_mean 83.33
_diffrn_measured_fraction_theta_full 0.997
_diffrn_measured_fraction_theta_max 0.997
_diffrn_measurement_device_type 'Bruker Kappa APEX II'
_diffrn_measurement_method '\f and \w scans'
_diffrn_radiation_monochromator 'Quazar focussing montel optics'
_diffrn_radiation_source 'ImuS micro-focus tube'
_diffrn_radiation_type MoK\a
_diffrn_radiation_wavelength 0.71073
_diffrn_reflns_av_R_equivalents 0.0706
_diffrn_reflns_av_sigmaI/netI 0.0684
_diffrn_reflns_limit_h_max 51
_diffrn_reflns_limit_h_min -53
_diffrn_reflns_limit_k_max 16
_diffrn_reflns_limit_k_min -20
_diffrn_reflns_limit_l_max 31
_diffrn_reflns_limit_l_min -29
_diffrn_reflns_number 56896
_diffrn_reflns_theta_full 27.10
_diffrn_reflns_theta_max 27.10
_diffrn_reflns_theta_min 2.56
_exptl_absorpt_coefficient_mu 2.503
_exptl_absorpt_correction_T_max 0.746
_exptl_absorpt_correction_T_min 0.649
_exptl_absorpt_correction_type multi-scan
_exptl_absorpt_process_details 'SADABS, Bruker-AXS, 2008'
_exptl_crystal_colour green
_exptl_crystal_density_diffrn 1.424
_exptl_crystal_density_method 'not measured'
_exptl_crystal_description needle
_exptl_crystal_F_000 5928
_exptl_crystal_size_max 0.20
_exptl_crystal_size_mid 0.06
_exptl_crystal_size_min 0.05
_refine_diff_density_max 1.800
_refine_diff_density_min -1.084
_refine_diff_density_rms 0.127
_refine_ls_extinction_method none
_refine_ls_goodness_of_fit_ref 1.115
_refine_ls_hydrogen_treatment constr
_refine_ls_matrix_type full
_refine_ls_number_parameters 828
_refine_ls_number_reflns 14723
_refine_ls_number_restraints 193
_refine_ls_restrained_S_all 1.152
_refine_ls_R_factor_all 0.0777
_refine_ls_R_factor_gt 0.0445
_refine_ls_shift/su_max 0.001
_refine_ls_shift/su_mean 0.000
_refine_ls_structure_factor_coef Fsqd
_refine_ls_weighting_details 'calc w=1/[\s^2^(Fo^2^)+(0.0540P)^2^+5.2438P] where P=(Fo^2^+2Fc^2^)/3'
_refine_ls_weighting_scheme calc
_refine_ls_wR_factor_gt 0.1033
_refine_ls_wR_factor_ref 0.1153
_reflns_number_gt 10480
_reflns_number_total 14723
_reflns_threshold_expression >2sigma(I)
_cod_data_source_file ic501011p_si_002.cif
_cod_data_source_block dh1305
_cod_depositor_comments 'Adding full bibliography for 4340613--4340617.cif.'
_cod_original_sg_symbol_Hall -C2yc
_cod_original_sg_symbol_H-M C2/c
_cod_database_code 4340613

loop_
_symmetry_equiv_pos_as_xyz
'x, y, z'
'-x, y, -z+1/2'
'x+1/2, y+1/2, z'
'-x+1/2, y+1/2, -z+1/2'
'-x, -y, -z'
'x, -y, z-1/2'
'-x+1/2, -y+1/2, -z'
'x+1/2, -y+1/2, z-1/2'

loop_
_atom_site_label
_atom_site_type_symbol
_atom_site_fract_x
_atom_site_fract_y
_atom_site_fract_z
_atom_site_U_iso_or_equiv
_atom_site_adp_type
_atom_site_occupancy
_atom_site_symmetry_multiplicity
_atom_site_calc_flag
_atom_site_refinement_flags
_atom_site_disorder_assembly
_atom_site_disorder_group
U1 U 0.181862(5) 0.832567(12) 0.132692(8) 0.01996(7) Uani 1 1 d . . .
F1 F 0.15149(18) 0.8892(4) 0.0400(6) 0.0271(14) Uani 0.621(15) 1 d P A 1
Cl1 Cl 0.14769(13) 0.8877(3) 0.0095(4) 0.0264(19) Uani 0.379(15) 1 d P A 2
O1 O 0.23467(10) 0.8756(2) 0.14513(15) 0.0225(8) Uani 1 1 d . A .
O2 O 0.16795(10) 0.9433(2) 0.16862(17) 0.0266(8) Uani 1 1 d . A .
O3 O 0.13558(10) 0.7428(2) 0.10346(16) 0.0239(8) Uani 1 1 d . A .
O4 O 0.19628(10) 0.7218(2) 0.07077(17) 0.0290(9) Uani 1 1 d . A .
C1 C 0.25476(14) 0.7528(3) 0.2441(2) 0.0224(11) Uani 1 1 d . A .
C2 C 0.25642(14) 0.8247(3) 0.2780(2) 0.0223(11) Uani 1 1 d . . .
C3 C 0.22498(15) 0.8452(3) 0.2824(2) 0.0229(11) Uani 1 1 d . A .
C4 C 0.19508(15) 0.7866(3) 0.2622(2) 0.0250(11) Uani 1 1 d . A .
C5 C 0.19659(15) 0.7091(3) 0.2362(2) 0.0256(12) Uani 1 1 d . A .
C6 C 0.22539(15) 0.6920(3) 0.2254(2) 0.0234(11) Uani 1 1 d . A .
C7 C 0.29253(15) 0.8785(4) 0.3132(3) 0.0298(12) Uani 1 1 d . A .
H7A H 0.3148 0.8448 0.3228 0.045 Uiso 1 1 calc R . .
H7B H 0.2972 0.8994 0.3549 0.045 Uiso 1 1 calc R . .
H7C H 0.2891 0.9263 0.2849 0.045 Uiso 1 1 calc R . .
C8 C 0.16336(17) 0.8045(4) 0.2730(3) 0.0333(13) Uani 1 1 d . . .
H8A H 0.1641 0.7619 0.3027 0.050 Uiso 1 1 calc R A .
H8B H 0.1380 0.8028 0.2303 0.050 Uiso 1 1 calc R . .
H8C H 0.1674 0.8604 0.2930 0.050 Uiso 1 1 calc R . .
C9 C 0.22829(16) 0.6071(3) 0.2016(3) 0.0286(12) Uani 1 1 d . . .
H9A H 0.2493 0.5749 0.2390 0.043 Uiso 1 1 calc R A .
H9B H 0.2337 0.6141 0.1677 0.043 Uiso 1 1 calc R . .
H9C H 0.2037 0.5768 0.1825 0.043 Uiso 1 1 calc R . .
C10 C 0.28414(15) 0.7387(3) 0.2273(3) 0.0277(12) Uani 1 1 d . . .
H10A H 0.2731 0.6971 0.1909 0.033 Uiso 1 1 calc R A .
H10B H 0.3074 0.7126 0.2665 0.033 Uiso 1 1 calc R . .
C11 C 0.29772(15) 0.8144(3) 0.2069(2) 0.0241(12) Uani 1 1 d . A .
C12 C 0.27202(14) 0.8790(3) 0.1653(2) 0.0216(11) Uani 1 1 d . . .
C13 C 0.28602(15) 0.9455(3) 0.1462(2) 0.0254(12) Uani 1 1 d . A .
C14 C 0.32509(15) 0.9444(4) 0.1691(2) 0.0263(12) Uani 1 1 d . . .
H14A H 0.3348 0.9891 0.1565 0.032 Uiso 1 1 calc R A .
C15 C 0.35058(15) 0.8807(4) 0.2096(3) 0.0291(12) Uani 1 1 d . A .
C16 C 0.33626(16) 0.8169(4) 0.2284(3) 0.0294(13) Uani 1 1 d . . .
H16A H 0.3533 0.7737 0.2569 0.035 Uiso 1 1 calc R A .
C17 C 0.25985(14) 1.0163(3) 0.0988(2) 0.0232(11) Uani 1 1 d . . .
C18 C 0.21057(16) 1.1310(3) 0.0737(2) 0.0275(12) Uani 1 1 d . . .
H18A H 0.1960 1.1587 0.0902 0.033 Uiso 1 1 calc R A .
C19 C 0.20402(16) 1.0489(4) -0.0196(3) 0.0318(13) Uani 1 1 d . . .
H19A H 0.1852 1.0235 -0.0642 0.038 Uiso 1 1 calc R A .
C20 C 0.25721(17) 1.1532(4) 0.0428(3) 0.0327(14) Uani 1 1 d . . .
H20A H 0.2738 1.1956 0.0395 0.039 Uiso 1 1 calc R A .
C21 C 0.23696(14) 1.0617(3) 0.1229(2) 0.0217(11) Uani 1 1 d . A .
H21A H 0.2209 1.0202 0.1275 0.026 Uiso 1 1 calc R . .
H21B H 0.2555 1.0871 0.1670 0.026 Uiso 1 1 calc R . .
C22 C 0.28284(15) 1.0840(4) 0.0904(3) 0.0286(12) Uani 1 1 d . A .
H22A H 0.3021 1.1092 0.1343 0.034 Uiso 1 1 calc R . .
H22B H 0.2973 1.0573 0.0739 0.034 Uiso 1 1 calc R . .
C23 C 0.18172(16) 1.0919(4) 0.0055(3) 0.0324(13) Uani 1 1 d . A .
H23A H 0.1646 1.1363 -0.0261 0.039 Uiso 1 1 calc R . .
H23B H 0.1653 1.0502 0.0088 0.039 Uiso 1 1 calc R . .
C24 C 0.22894(17) 1.1145(4) -0.0251(3) 0.0390(15) Uani 1 1 d . A .
H24A H 0.2434 1.0874 -0.0415 0.047 Uiso 1 1 calc R . .
H24B H 0.2121 1.1589 -0.0571 0.047 Uiso 1 1 calc R . .
C25 C 0.22989(15) 0.9795(4) 0.0292(2) 0.0287(13) Uani 1 1 d . A .
H25A H 0.2437 0.9505 0.0124 0.034 Uiso 1 1 calc R . .
H25B H 0.2135 0.9374 0.0325 0.034 Uiso 1 1 calc R . .
C26 C 0.23522(17) 1.1963(4) 0.0681(3) 0.0314(13) Uani 1 1 d . A .
H26A H 0.2538 1.2220 0.1121 0.038 Uiso 1 1 calc R . .
H26B H 0.2184 1.2414 0.0370 0.038 Uiso 1 1 calc R . .
C27 C 0.39246(17) 0.8823(4) 0.2323(3) 0.0427(16) Uani 1 1 d . . .
H27A H 0.4059 0.8330 0.2602 0.064 Uiso 1 1 calc R A .
H27B H 0.4049 0.9337 0.2579 0.064 Uiso 1 1 calc R . .
H27C H 0.3938 0.8812 0.1935 0.064 Uiso 1 1 calc R . .
C28 C 0.22613(16) 0.9291(3) 0.3123(3) 0.0289(12) Uani 1 1 d . . .
H28A H 0.2475 0.9621 0.3163 0.035 Uiso 1 1 calc R A .
H28B H 0.2336 0.9182 0.3580 0.035 Uiso 1 1 calc R . .
C29 C 0.19027(16) 0.9856(3) 0.2788(3) 0.0283(12) Uani 1 1 d . A .
C30 C 0.16381(15) 0.9941(4) 0.2098(3) 0.0278(12) Uani 1 1 d . . .
C31 C 0.13335(16) 1.0535(3) 0.1845(3) 0.0280(12) Uani 1 1 d . A .
C32 C 0.13018(17) 1.0978(4) 0.2307(3) 0.0336(13) Uani 1 1 d . . .
H32A H 0.1092 1.1361 0.2142 0.040 Uiso 1 1 calc R A .
C33 C 0.15552(19) 1.0895(4) 0.2988(3) 0.0356(14) Uani 1 1 d . A .
C34 C 0.18598(17) 1.0349(4) 0.3216(3) 0.0322(13) Uani 1 1 d . . .
H34A H 0.2048 1.0305 0.3680 0.039 Uiso 1 1 calc R A .
C35 C 0.10506(16) 1.0727(3) 0.1102(3) 0.0308(13) Uani 1 1 d . . .
C36 C 0.04949(18) 1.1665(4) 0.0242(3) 0.0429(15) Uani 1 1 d . . .
H36A H 0.0317 1.2129 0.0185 0.052 Uiso 1 1 calc R A .
C37 C 0.05323(17) 1.0176(4) -0.0042(3) 0.0420(16) Uani 1 1 d . . .
H37A H 0.0377 0.9666 -0.0290 0.050 Uiso 1 1 calc R A .
C38 C 0.10098(19) 1.1238(4) 0.0076(3) 0.0404(15) Uani 1 1 d . . .
H38A H 0.1165 1.1421 -0.0100 0.048 Uiso 1 1 calc R A .
C39 C 0.07692(17) 1.1443(4) 0.0979(3) 0.0350(14) Uani 1 1 d . A .
H39A H 0.0613 1.1273 0.1152 0.042 Uiso 1 1 calc R . .
H39B H 0.0920 1.1949 0.1228 0.042 Uiso 1 1 calc R . .
C40 C 0.12813(16) 1.1032(4) 0.0808(3) 0.0316(13) Uani 1 1 d . A .
H40A H 0.1435 1.1538 0.1052 0.038 Uiso 1 1 calc R . .
H40B H 0.1465 1.0586 0.0869 0.038 Uiso 1 1 calc R . .
C41 C 0.02576(18) 1.0887(4) -0.0139(3) 0.0454(16) Uani 1 1 d . A .
H41A H 0.0080 1.1022 -0.0617 0.055 Uiso 1 1 calc R . .
H41B H 0.0099 1.0708 0.0025 0.055 Uiso 1 1 calc R . .
C42 C 0.07713(19) 1.0449(4) -0.0303(3) 0.0448(16) Uani 1 1 d . A .
H42A H 0.0597 1.0575 -0.0783 0.054 Uiso 1 1 calc R . .
H42B H 0.0948 0.9987 -0.0243 0.054 Uiso 1 1 calc R . .
C43 C 0.08031(16) 0.9966(4) 0.0701(3) 0.0360(13) Uani 1 1 d . A .
H43A H 0.0646 0.9784 0.0868 0.043 Uiso 1 1 calc R . .
H43B H 0.0975 0.9493 0.0763 0.043 Uiso 1 1 calc R . .
C44 C 0.0733(2) 1.1948(4) -0.0023(3) 0.0467(17) Uani 1 1 d . A .
H44A H 0.0883 1.2459 0.0217 0.056 Uiso 1 1 calc R . .
H44B H 0.0557 1.2087 -0.0500 0.056 Uiso 1 1 calc R . .
C45 C 0.1508(2) 1.1411(4) 0.3461(4) 0.0524(19) Uani 1 1 d . . .
H45A H 0.1528 1.1040 0.3800 0.079 Uiso 1 1 calc R A .
H45B H 0.1254 1.1687 0.3214 0.079 Uiso 1 1 calc R . .
H45C H 0.1713 1.1839 0.3676 0.079 Uiso 1 1 calc R . .
C46 C 0.16703(16) 0.6417(4) 0.2226(2) 0.0282(13) Uani 1 1 d . . .
H46A H 0.1818 0.5914 0.2486 0.034 Uiso 1 1 calc R A .
H46B H 0.1527 0.6622 0.2412 0.034 Uiso 1 1 calc R . .
C47 C 0.13720(15) 0.6123(3) 0.1526(2) 0.0246(11) Uani 1 1 d . A .
C48 C 0.11991(14) 0.6651(3) 0.0963(2) 0.0218(10) Uani 1 1 d . . .
C49 C 0.08799(15) 0.6340(4) 0.0350(2) 0.0249(11) Uani 1 1 d . A .
C50 C 0.07709(16) 0.5496(3) 0.0335(3) 0.0290(12) Uani 1 1 d . . .
H50A H 0.0559 0.5281 -0.0075 0.035 Uiso 1 1 calc R A .
C51 C 0.09509(17) 0.4960(4) 0.0877(3) 0.0340(13) Uani 1 1 d . A .
C52 C 0.12508(16) 0.5292(3) 0.1470(3) 0.0291(12) Uani 1 1 d . . .
H52A H 0.1379 0.4943 0.1852 0.035 Uiso 1 1 calc R A .
C53 C 0.06251(15) 0.6830(3) -0.0307(2) 0.0244(12) Uani 1 1 d . . .
C54 C -0.00788(16) 0.7261(4) -0.1172(3) 0.0340(14) Uani 1 1 d . . .
H54A H -0.0348 0.7262 -0.1279 0.041 Uiso 1 1 calc R A .
C55 C 0.03369(16) 0.6784(4) -0.1552(3) 0.0355(14) Uani 1 1 d . . .
H55A H 0.0337 0.6469 -0.1907 0.043 Uiso 1 1 calc R A .
C56 C 0.04624(16) 0.8173(4) -0.0982(3) 0.0324(13) Uani 1 1 d . . .
H56A H 0.0546 0.8768 -0.0964 0.039 Uiso 1 1 calc R A .
C57 C 0.02041(17) 0.6834(4) -0.0491(3) 0.0353(14) Uani 1 1 d . A .
H57A H 0.0197 0.7138 -0.0144 0.042 Uiso 1 1 calc R . .
H57B H 0.0119 0.6247 -0.0507 0.042 Uiso 1 1 calc R . .
C58 C 0.07395(16) 0.7734(4) -0.0307(3) 0.0328(13) Uani 1 1 d . A .
H58A H 0.1007 0.7746 -0.0199 0.039 Uiso 1 1 calc R . .
H58B H 0.0740 0.8049 0.0043 0.039 Uiso 1 1 calc R . .
C59 C -0.00664(17) 0.6765(4) -0.1694(3) 0.0365(14) Uani 1 1 d . A .
H59A H -0.0143 0.6175 -0.1698 0.044 Uiso 1 1 calc R . .
H59B H -0.0254 0.7010 -0.2138 0.044 Uiso 1 1 calc R . .
C60 C 0.04688(18) 0.7672(4) -0.1520(3) 0.0385(15) Uani 1 1 d . A .
H60A H 0.0296 0.7947 -0.1957 0.046 Uiso 1 1 calc R . .
H60B H 0.0735 0.7670 -0.1414 0.046 Uiso 1 1 calc R . .
C61 C 0.06160(17) 0.6346(4) -0.0872(3) 0.0332(13) Uani 1 1 d . A .
H61A H 0.0881 0.6327 -0.0774 0.040 Uiso 1 1 calc R . .
H61B H 0.0529 0.5760 -0.0893 0.040 Uiso 1 1 calc R . .
C62 C 0.00552(17) 0.8151(4) -0.1144(3) 0.0386(15) Uani 1 1 d . A .
H62A H 0.0048 0.8470 -0.0802 0.046 Uiso 1 1 calc R . .
H62B H -0.0124 0.8428 -0.1577 0.046 Uiso 1 1 calc R . .
C63 C 0.0813(2) 0.4069(4) 0.0821(3) 0.0492(18) Uani 1 1 d . . .
H63A H 0.1036 0.3700 0.1098 0.074 Uiso 1 1 calc R A .
H63B H 0.0672 0.3885 0.0358 0.074 Uiso 1 1 calc R . .
H63C H 0.0640 0.4043 0.0972 0.074 Uiso 1 1 calc R . .
C64 C 0.17131(18) 0.6517(4) 0.0321(3) 0.0381(15) Uani 1 1 d . . .
H64A H 0.1454 0.6721 -0.0045 0.046 Uiso 0.787(11) 1 calc PR A 1
H64B H 0.1680 0.6131 0.0604 0.046 Uiso 0.787(11) 1 calc PR A 1
H64C H 0.1458 0.6539 0.0261 0.046 Uiso 0.213(11) 1 calc PR A 2
H64D H 0.1838 0.5964 0.0504 0.046 Uiso 0.213(11) 1 calc PR A 2
C65 C 0.1914(3) 0.6082(6) 0.0054(5) 0.058(2) Uani 0.787(11) 1 d PU A 1
H65A H 0.1733 0.5737 -0.0342 0.069 Uiso 0.787(11) 1 calc PR A 1
H65B H 0.2132 0.5727 0.0393 0.069 Uiso 0.787(11) 1 calc PR A 1
C66 C 0.2061(4) 0.6892(7) -0.0129(6) 0.065(2) Uani 0.787(11) 1 d PU A 1
H66A H 0.2291 0.6758 -0.0133 0.077 Uiso 0.787(11) 1 calc PR A 1
H66B H 0.1854 0.7121 -0.0567 0.077 Uiso 0.787(11) 1 calc PR A 1
C65A C 0.1685(12) 0.677(3) -0.0386(19) 0.065(4) Uani 0.213(11) 1 d PU A 2
H65C H 0.1572 0.7335 -0.0568 0.078 Uiso 0.213(11) 1 calc PR A 2
H65D H 0.1563 0.6334 -0.0735 0.078 Uiso 0.213(11) 1 calc PR A 2
C66A C 0.2243(13) 0.675(3) 0.016(2) 0.065(4) Uani 0.213(11) 1 d PU A 2
H66C H 0.2363 0.6276 0.0474 0.078 Uiso 0.213(11) 1 calc PR A 2
H66D H 0.2370 0.6859 -0.0078 0.078 Uiso 0.213(11) 1 calc PR A 2
C67 C 0.2155(3) 0.7455(5) 0.0381(4) 0.067(2) Uani 1 1 d . . .
H67A H 0.2074 0.8030 0.0196 0.080 Uiso 0.787(11) 1 calc PR A 1
H67B H 0.2440 0.7459 0.0710 0.080 Uiso 0.787(11) 1 calc PR A 1
H67C H 0.1983 0.7831 0.0001 0.080 Uiso 0.213(11) 1 calc PR A 2
H67D H 0.2397 0.7767 0.0697 0.080 Uiso 0.213(11) 1 calc PR A 2
O100 O 1.0061(3) 0.4326(6) 0.8824(4) 0.143(3) Uani 1 1 d DU . .
C101 C 0.9867(5) 0.3974(12) 0.8161(7) 0.200(7) Uani 1 1 d DU . .
H10C H 1.0020 0.3506 0.8151 0.240 Uiso 1 1 calc R . .
H10D H 0.9828 0.4409 0.7838 0.240 Uiso 1 1 calc R . .
C102 C 0.9475(6) 0.3653(15) 0.8002(8) 0.277(12) Uani 1 1 d DU . .
H10E H 0.9283 0.4115 0.7848 0.332 Uiso 1 1 calc R . .
H10F H 0.9367 0.3203 0.7662 0.332 Uiso 1 1 calc R . .
C103 C 0.9581(4) 0.3344(9) 0.8619(7) 0.142(5) Uani 1 1 d DU . .
H10G H 0.9726 0.2806 0.8734 0.171 Uiso 1 1 calc R . .
H10H H 0.9356 0.3278 0.8649 0.171 Uiso 1 1 calc R . .
C104 C 0.9829(4) 0.4042(10) 0.9017(7) 0.149(5) Uani 1 1 d DU . .
H10I H 0.9664 0.4512 0.8988 0.179 Uiso 1 1 calc R . .
H10J H 0.9995 0.3863 0.9487 0.179 Uiso 1 1 calc R . .
O200 O 0.9615(4) 0.0339(10) 0.7874(6) 0.242(6) Uani 1 1 d DU . .
C201 C 0.9389(6) 0.1055(12) 0.7809(8) 0.242(10) Uani 1 1 d DU . .
H20B H 0.9556 0.1482 0.8148 0.290 Uiso 1 1 calc R . .
H20C H 0.9184 0.0887 0.7873 0.290 Uiso 1 1 calc R . .
C202 C 0.9216(4) 0.1399(7) 0.7150(7) 0.146(5) Uani 1 1 d DU . .
H20D H 0.8991 0.1765 0.7015 0.176 Uiso 1 1 calc R . .
H20E H 0.9407 0.1710 0.7109 0.176 Uiso 1 1 calc R . .
C203 C 0.9107(4) 0.0650(9) 0.6805(6) 0.137(5) Uani 1 1 d DU . .
H20F H 0.9070 0.0731 0.6371 0.164 Uiso 1 1 calc R . .
H20G H 0.8858 0.0456 0.6724 0.164 Uiso 1 1 calc R . .
C204 C 0.9412(3) 0.0010(8) 0.7198(6) 0.121(4) Uani 1 1 d DU . .
H20H H 0.9297 -0.0549 0.7163 0.145 Uiso 1 1 calc R . .
H20I H 0.9589 -0.0036 0.7050 0.145 Uiso 1 1 calc R . .
O300 O 1.1179(5) 0.4167(11) 0.9600(8) 0.300(8) Uani 1 1 d DU . .
C301 C 1.1108(5) 0.4484(8) 0.8975(7) 0.144(5) Uani 1 1 d DU . .
H30A H 1.0836 0.4681 0.8683 0.172 Uiso 1 1 calc R . .
H30B H 1.1281 0.4969 0.9070 0.172 Uiso 1 1 calc R . .
C302 C 1.1174(4) 0.3870(9) 0.8657(6) 0.122(4) Uani 1 1 d DU . .
H30C H 1.1378 0.4045 0.8591 0.147 Uiso 1 1 calc R . .
H30D H 1.0934 0.3738 0.8219 0.147 Uiso 1 1 calc R . .
C303 C 1.1297(5) 0.3171(8) 0.9089(7) 0.149(5) Uani 1 1 d DU . .
H30E H 1.1502 0.2855 0.9091 0.179 Uiso 1 1 calc R . .
H30F H 1.1077 0.2787 0.8948 0.179 Uiso 1 1 calc R . .
C304 C 1.1451(5) 0.3520(10) 0.9763(6) 0.158(6) Uani 1 1 d DU . .
H30G H 1.1450 0.3093 1.0057 0.189 Uiso 1 1 calc R . .
H30H H 1.1717 0.3746 0.9975 0.189 Uiso 1 1 calc R . .

loop_
_atom_site_aniso_label
_atom_site_aniso_U_11
_atom_site_aniso_U_22
_atom_site_aniso_U_33
_atom_site_aniso_U_23
_atom_site_aniso_U_13
_atom_site_aniso_U_12
U1 0.02206(10) 0.01720(10) 0.01969(9) 0.00162(9) 0.01121(7) -0.00090(9)
F1 0.032(3) 0.027(3) 0.018(4) 0.004(3) 0.011(3) -0.002(2)
Cl1 0.028(2) 0.025(2) 0.025(4) 0.003(2) 0.014(2) -0.0033(15)
O1 0.0229(18) 0.021(2) 0.0232(17) 0.0002(15) 0.0126(14) -0.0018(15)
O2 0.031(2) 0.020(2) 0.0314(19) -0.0004(16) 0.0189(16) 0.0004(16)
O3 0.0255(18) 0.024(2) 0.0202(16) 0.0012(15) 0.0115(14) -0.0059(16)
O4 0.030(2) 0.031(2) 0.0272(18) -0.0036(17) 0.0168(16) -0.0056(17)
C1 0.024(3) 0.019(3) 0.019(2) 0.005(2) 0.009(2) 0.001(2)
C2 0.028(3) 0.019(3) 0.019(2) 0.007(2) 0.013(2) 0.003(2)
C3 0.030(3) 0.020(3) 0.018(2) 0.002(2) 0.013(2) -0.002(2)
C4 0.030(3) 0.023(3) 0.023(2) 0.004(2) 0.015(2) 0.001(2)
C5 0.032(3) 0.023(3) 0.018(2) 0.005(2) 0.011(2) -0.006(2)
C6 0.026(3) 0.020(3) 0.021(2) 0.004(2) 0.011(2) -0.002(2)
C7 0.028(3) 0.025(3) 0.031(3) -0.003(2) 0.013(2) -0.003(2)
C8 0.042(3) 0.025(3) 0.044(3) 0.001(3) 0.030(3) -0.004(3)
C9 0.038(3) 0.019(3) 0.029(3) 0.003(2) 0.019(2) 0.001(2)
C10 0.027(3) 0.023(3) 0.032(3) 0.001(2) 0.016(2) 0.001(2)
C11 0.030(3) 0.021(3) 0.026(3) 0.000(2) 0.019(2) 0.002(2)
C12 0.022(3) 0.018(3) 0.022(2) -0.004(2) 0.011(2) 0.000(2)
C13 0.028(3) 0.027(3) 0.021(2) -0.005(2) 0.014(2) -0.002(2)
C14 0.029(3) 0.027(3) 0.027(3) -0.002(2) 0.018(2) -0.006(2)
C15 0.023(3) 0.032(3) 0.031(3) -0.006(3) 0.014(2) -0.004(2)
C16 0.029(3) 0.029(3) 0.029(3) 0.002(2) 0.015(2) 0.006(2)
C17 0.025(3) 0.027(3) 0.018(2) 0.001(2) 0.012(2) -0.003(2)
C18 0.035(3) 0.022(3) 0.028(3) 0.006(2) 0.020(2) 0.004(2)
C19 0.035(3) 0.038(4) 0.021(3) 0.001(2) 0.015(2) -0.006(3)
C20 0.041(3) 0.029(3) 0.030(3) 0.007(2) 0.021(3) -0.005(3)
C21 0.025(3) 0.020(3) 0.020(2) 0.000(2) 0.012(2) -0.002(2)
C22 0.027(3) 0.032(3) 0.031(3) 0.002(2) 0.018(2) -0.004(2)
C23 0.027(3) 0.039(4) 0.028(3) 0.005(3) 0.013(2) -0.001(3)
C24 0.040(3) 0.052(4) 0.027(3) 0.006(3) 0.020(3) -0.002(3)
C25 0.030(3) 0.033(3) 0.023(2) -0.005(2) 0.015(2) -0.003(3)
C26 0.038(3) 0.021(3) 0.034(3) 0.008(2) 0.020(3) 0.002(3)
C27 0.028(3) 0.045(4) 0.056(4) 0.004(3) 0.024(3) 0.002(3)
C28 0.032(3) 0.027(3) 0.028(3) -0.005(2) 0.017(2) -0.004(3)
C29 0.037(3) 0.017(3) 0.037(3) -0.002(2) 0.024(2) -0.001(2)
C30 0.031(3) 0.020(3) 0.041(3) -0.003(3) 0.026(2) -0.004(2)
C31 0.032(3) 0.020(3) 0.041(3) -0.001(2) 0.026(3) -0.002(2)
C32 0.042(3) 0.017(3) 0.055(4) -0.005(3) 0.035(3) -0.004(3)
C33 0.055(4) 0.025(3) 0.044(3) -0.001(3) 0.038(3) -0.002(3)
C34 0.045(3) 0.024(3) 0.035(3) -0.003(2) 0.027(3) -0.003(3)
C35 0.031(3) 0.020(3) 0.047(3) -0.004(3) 0.025(3) 0.001(2)
C36 0.037(3) 0.035(4) 0.059(4) 0.001(3) 0.028(3) 0.016(3)
C37 0.034(3) 0.039(4) 0.049(4) -0.013(3) 0.021(3) -0.004(3)
C38 0.047(4) 0.034(4) 0.047(4) 0.008(3) 0.031(3) 0.011(3)
C39 0.034(3) 0.024(3) 0.050(4) -0.004(3) 0.026(3) 0.005(3)
C40 0.032(3) 0.022(3) 0.044(3) -0.001(3) 0.023(3) 0.000(3)
C41 0.034(3) 0.045(4) 0.049(4) -0.003(3) 0.019(3) 0.006(3)
C42 0.047(4) 0.047(4) 0.041(3) 0.007(3) 0.025(3) 0.017(3)
C43 0.037(3) 0.022(3) 0.055(4) -0.001(3) 0.029(3) 0.000(3)
C44 0.051(4) 0.037(4) 0.056(4) 0.007(3) 0.033(3) 0.011(3)
C45 0.079(5) 0.030(4) 0.068(5) -0.002(3) 0.054(4) 0.012(4)
C46 0.034(3) 0.024(3) 0.023(3) 0.001(2) 0.014(2) -0.007(2)
C47 0.028(3) 0.023(3) 0.023(2) 0.001(2) 0.014(2) -0.003(2)
C48 0.022(2) 0.019(3) 0.026(2) 0.005(2) 0.015(2) 0.003(2)
C49 0.028(3) 0.028(3) 0.026(3) -0.001(2) 0.020(2) 0.000(2)
C50 0.032(3) 0.020(3) 0.029(3) -0.003(2) 0.014(2) -0.004(2)
C51 0.041(3) 0.021(3) 0.038(3) -0.004(3) 0.021(3) -0.004(3)
C52 0.036(3) 0.022(3) 0.030(3) 0.004(2) 0.019(2) -0.001(2)
C53 0.023(3) 0.026(3) 0.019(2) 0.001(2) 0.009(2) 0.002(2)
C54 0.023(3) 0.043(4) 0.030(3) -0.004(3) 0.012(2) 0.002(3)
C55 0.035(3) 0.041(4) 0.022(3) -0.006(3) 0.011(2) -0.001(3)
C56 0.035(3) 0.031(4) 0.023(2) 0.002(2) 0.010(2) 0.002(3)
C57 0.038(3) 0.041(4) 0.031(3) -0.002(3) 0.022(3) 0.000(3)
C58 0.029(3) 0.037(4) 0.024(3) 0.004(2) 0.010(2) 0.003(3)
C59 0.038(3) 0.040(4) 0.031(3) 0.001(3) 0.019(2) 0.001(3)
C60 0.040(3) 0.046(4) 0.030(3) 0.006(3) 0.021(3) 0.001(3)
C61 0.033(3) 0.035(3) 0.030(3) -0.003(3) 0.017(2) 0.001(3)
C62 0.037(3) 0.035(4) 0.038(3) -0.002(3) 0.018(3) 0.004(3)
C63 0.061(4) 0.026(4) 0.045(4) 0.002(3) 0.021(3) -0.014(3)
C64 0.035(3) 0.038(4) 0.039(3) -0.009(3) 0.020(3) -0.007(3)
C65 0.079(5) 0.060(4) 0.068(4) -0.007(3) 0.062(4) -0.006(4)
C66 0.083(5) 0.069(5) 0.070(4) -0.008(4) 0.060(4) -0.006(4)
C65A 0.084(6) 0.067(5) 0.070(5) -0.007(5) 0.059(5) -0.006(5)
C66A 0.077(5) 0.066(5) 0.069(5) -0.005(4) 0.052(4) -0.004(4)
C67 0.107(7) 0.070(6) 0.069(5) -0.034(4) 0.077(5) -0.045(5)
O100 0.169(7) 0.160(7) 0.124(6) -0.030(5) 0.097(5) -0.045(6)
C101 0.236(12) 0.246(12) 0.166(10) -0.029(8) 0.143(9) -0.011(9)
C102 0.289(15) 0.293(15) 0.255(14) 0.013(9) 0.157(10) -0.036(10)
C103 0.151(9) 0.175(10) 0.136(8) -0.007(7) 0.103(7) -0.009(7)
C104 0.145(9) 0.198(10) 0.155(9) -0.011(7) 0.116(7) -0.036(7)
O200 0.246(10) 0.265(10) 0.211(9) -0.031(8) 0.126(7) 0.042(8)
C201 0.268(13) 0.207(13) 0.218(12) -0.024(9) 0.118(9) 0.037(9)
C202 0.149(9) 0.092(7) 0.132(8) 0.032(7) 0.039(6) 0.013(7)
C203 0.125(8) 0.149(9) 0.108(7) -0.005(7) 0.048(6) 0.009(7)
C204 0.115(7) 0.136(8) 0.114(7) -0.025(6) 0.066(6) -0.002(7)
O300 0.340(12) 0.307(12) 0.305(11) 0.026(9) 0.213(9) 0.046(9)
C301 0.212(10) 0.128(9) 0.128(7) 0.033(6) 0.118(7) 0.037(7)
C302 0.113(7) 0.147(9) 0.108(7) -0.010(7) 0.063(6) 0.010(7)
C303 0.167(9) 0.097(8) 0.152(9) -0.010(7) 0.072(7) 0.010(7)
C304 0.152(9) 0.172(10) 0.144(9) 0.018(7) 0.080(7) 0.054(8)

loop_
_atom_type_symbol
_atom_type_description
_atom_type_scat_dispersion_real
_atom_type_scat_dispersion_imag
_atom_type_scat_source
C C 0.0033 0.0016 'International Tables Vol C Tables 4.2.6.8 and 6.1.1.4'
H H 0.0000 0.0000 'International Tables Vol C Tables 4.2.6.8 and 6.1.1.4'
O O 0.0106 0.0060 'International Tables Vol C Tables 4.2.6.8 and 6.1.1.4'
Cl Cl 0.1484 0.1585 'International Tables Vol C Tables 4.2.6.8 and 6.1.1.4'
U U -9.6767 9.6646 'International Tables Vol C Tables 4.2.6.8 and 6.1.1.4'
F F 0.0171 0.0103 'International Tables Vol C Tables 4.2.6.8 and 6.1.1.4'

loop_
_geom_angle_atom_site_label_1
_geom_angle_atom_site_label_2
_geom_angle_atom_site_label_3
_geom_angle
F1 U1 O1 87.9(2)
F1 U1 O3 92.52(19)
O1 U1 O3 154.38(13)
F1 U1 O2 87.2(3)
O1 U1 O2 99.80(13)
O3 U1 O2 105.81(13)
F1 U1 O4 81.9(3)
O1 U1 O4 75.12(12)
O3 U1 O4 79.58(12)
O2 U1 O4 168.08(12)
F1 U1 Cl1 8.5(3)
O1 U1 Cl1 84.70(13)
O3 U1 Cl1 92.01(13)
O2 U1 Cl1 95.45(15)
O4 U1 Cl1 73.52(15)
F1 U1 C6 153.5(3)
O1 U1 C6 89.65(14)
O3 U1 C6 78.69(13)
O2 U1 C6 119.20(13)
O4 U1 C6 71.98(13)
Cl1 U1 C6 145.35(16)
F1 U1 C5 156.75(19)
O1 U1 C5 112.57(14)
O3 U1 C5 64.24(13)
O2 U1 C5 99.46(14)
O4 U1 C5 92.46(14)
Cl1 U1 C5 154.62(14)
C6 U1 C5 27.17(15)
F1 U1 C4 153.9(3)
O1 U1 C4 111.45(13)
O3 U1 C4 77.60(13)
O2 U1 C4 72.74(14)
O4 U1 C4 119.08(13)
Cl1 U1 C4 161.08(15)
C6 U1 C4 48.50(14)
C5 U1 C4 27.26(15)
F1 U1 C1 149.2(2)
O1 U1 C1 64.65(13)
O3 U1 C1 106.27(13)
O2 U1 C1 109.94(13)
O4 U1 C1 77.96(13)
Cl1 U1 C1 142.55(15)
C6 U1 C1 27.59(13)
C5 U1 C1 48.00(14)
C4 U1 C1 56.34(14)
F1 U1 C3 150.1(3)
O1 U1 C3 86.85(13)
O3 U1 C3 104.61(13)
O2 U1 C3 64.83(13)
O4 U1 C3 124.75(13)
Cl1 U1 C3 156.85(15)
C6 U1 C3 55.85(14)
C5 U1 C3 47.42(14)
C4 U1 C3 27.01(14)
C1 U1 C3 47.51(14)
C12 O1 U1 160.9(3)
C30 O2 U1 159.7(3)
C48 O3 U1 155.7(3)
C64 O4 C67 104.8(4)
C64 O4 U1 125.5(3)
C67 O4 U1 121.4(4)
C2 C1 C6 119.7(5)
C2 C1 C10 120.4(5)
C6 C1 C10 119.9(5)
C2 C1 U1 82.9(3)
C6 C1 U1 75.2(3)
C10 C1 U1 112.4(3)
C1 C2 C3 119.9(5)
C1 C2 C7 120.3(5)
C3 C2 C7 119.8(5)
C4 C3 C2 120.0(5)
C4 C3 C28 122.3(5)
C2 C3 C28 117.7(5)
C4 C3 U1 74.3(3)
C2 C3 U1 80.7(3)
C28 C3 U1 118.5(3)
C5 C4 C3 118.8(5)
C5 C4 C8 120.7(5)
C3 C4 C8 120.4(5)
C5 C4 U1 76.3(3)
C3 C4 U1 78.7(3)
C8 C4 U1 118.8(3)
C6 C5 C4 121.3(5)
C6 C5 C46 120.0(5)
C4 C5 C46 118.6(5)
C6 C5 U1 75.8(3)
C4 C5 U1 76.4(3)
C46 C5 U1 121.6(3)
C5 C6 C1 119.1(5)
C5 C6 C9 121.0(5)
C1 C6 C9 119.5(5)
C5 C6 U1 77.0(3)
C1 C6 U1 77.2(3)
C9 C6 U1 122.0(3)
C2 C7 H7A 109.5
C2 C7 H7B 109.5
H7A C7 H7B 109.5
C2 C7 H7C 109.5
H7A C7 H7C 109.5
H7B C7 H7C 109.5
C4 C8 H8A 109.5
C4 C8 H8B 109.5
H8A C8 H8B 109.5
C4 C8 H8C 109.5
H8A C8 H8C 109.5
H8B C8 H8C 109.5
C6 C9 H9A 109.5
C6 C9 H9B 109.5
H9A C9 H9B 109.5
C6 C9 H9C 109.5
H9A C9 H9C 109.5
H9B C9 H9C 109.5
C1 C10 C11 118.6(4)
C1 C10 H10A 107.7
C11 C10 H10A 107.7
C1 C10 H10B 107.7
C11 C10 H10B 107.7
H10A C10 H10B 107.1
C16 C11 C12 120.0(5)
C16 C11 C10 117.7(5)
C12 C11 C10 122.3(5)
O1 C12 C13 121.4(5)
O1 C12 C11 119.0(5)
C13 C12 C11 119.6(5)
C14 C13 C12 117.9(5)
C14 C13 C17 119.0(5)
C12 C13 C17 123.1(4)
C13 C14 C15 123.0(5)
C13 C14 H14A 118.5
C15 C14 H14A 118.5
C16 C15 C14 118.0(5)
C16 C15 C27 121.4(5)
C14 C15 C27 120.7(5)
C15 C16 C11 121.6(5)
C15 C16 H16A 119.2
C11 C16 H16A 119.2
C22 C17 C13 112.4(4)
C22 C17 C25 107.3(4)
C13 C17 C25 109.8(4)
C22 C17 C21 106.9(4)
C13 C17 C21 112.5(4)
C25 C17 C21 107.6(4)
C26 C18 C23 109.6(4)
C26 C18 C21 109.6(4)
C23 C18 C21 109.6(5)
C26 C18 H18A 109.4
C23 C18 H18A 109.4
C21 C18 H18A 109.4
C24 C19 C23 109.1(5)
C24 C19 C25 110.0(5)
C23 C19 C25 109.3(4)
C24 C19 H19A 109.5
C23 C19 H19A 109.5
C25 C19 H19A 109.5
C22 C20 C24 108.7(5)
C22 C20 C26 109.8(4)
C24 C20 C26 110.4(5)
C22 C20 H20A 109.3
C24 C20 H20A 109.3
C26 C20 H20A 109.3
C18 C21 C17 111.0(4)
C18 C21 H21A 109.4
C17 C21 H21A 109.4
C18 C21 H21B 109.4
C17 C21 H21B 109.4
H21A C21 H21B 108.0
C20 C22 C17 112.8(4)
C20 C22 H22A 109.0
C17 C22 H22A 109.0
C20 C22 H22B 109.0
C17 C22 H22B 109.0
H22A C22 H22B 107.8
C18 C23 C19 109.5(4)
C18 C23 H23A 109.8
C19 C23 H23A 109.8
C18 C23 H23B 109.8
C19 C23 H23B 109.8
H23A C23 H23B 108.2
C20 C24 C19 109.0(4)
C20 C24 H24A 109.9
C19 C24 H24A 109.9
C20 C24 H24B 109.9
C19 C24 H24B 109.9
H24A C24 H24B 108.3
C19 C25 C17 111.1(5)
C19 C25 H25A 109.4
C17 C25 H25A 109.4
C19 C25 H25B 109.4
C17 C25 H25B 109.4
H25A C25 H25B 108.0
C18 C26 C20 108.8(5)
C18 C26 H26A 109.9
C20 C26 H26A 109.9
C18 C26 H26B 109.9
C20 C26 H26B 109.9
H26A C26 H26B 108.3
C15 C27 H27A 109.5
C15 C27 H27B 109.5
H27A C27 H27B 109.5
C15 C27 H27C 109.5
H27A C27 H27C 109.5
H27B C27 H27C 109.5
C3 C28 C29 120.4(4)
C3 C28 H28A 107.2
C29 C28 H28A 107.2
C3 C28 H28B 107.2
C29 C28 H28B 107.2
H28A C28 H28B 106.9
C34 C29 C30 119.8(5)
C34 C29 C28 115.4(5)
C30 C29 C28 124.6(5)
O2 C30 C29 118.8(5)
O2 C30 C31 121.7(5)
C29 C30 C31 119.4(5)
C32 C31 C30 117.1(5)
C32 C31 C35 119.5(5)
C30 C31 C35 123.4(5)
C33 C32 C31 124.4(6)
C33 C32 H32A 117.8
C31 C32 H32A 117.8
C34 C33 C32 116.9(5)
C34 C33 C45 121.4(6)
C32 C33 C45 121.6(6)
C33 C34 C29 122.2(5)
C33 C34 H34A 118.9
C29 C34 H34A 118.9
C43 C35 C31 112.9(5)
C43 C35 C39 107.1(5)
C31 C35 C39 111.8(5)
C43 C35 C40 108.6(5)
C31 C35 C40 109.9(4)
C39 C35 C40 106.4(5)
C44 C36 C41 109.5(6)
C44 C36 C39 109.4(5)
C41 C36 C39 109.0(5)
C44 C36 H36A 109.6
C41 C36 H36A 109.6
C39 C36 H36A 109.6
C42 C37 C41 109.7(6)
C42 C37 C43 109.7(5)
C41 C37 C43 109.4(5)
C42 C37 H37A 109.4
C41 C37 H37A 109.4
C43 C37 H37A 109.4
C40 C38 C44 109.8(5)
C40 C38 C42 109.3(5)
C44 C38 C42 109.2(5)
C40 C38 H38A 109.5
C44 C38 H38A 109.5
C42 C38 H38A 109.5
C36 C39 C35 112.4(5)
C36 C39 H39A 109.1
C35 C39 H39A 109.1
C36 C39 H39B 109.1
C35 C39 H39B 109.1
H39A C39 H39B 107.9
C38 C40 C35 111.3(5)
C38 C40 H40A 109.4
C35 C40 H40A 109.4
C38 C40 H40B 109.4
C35 C40 H40B 109.4
H40A C40 H40B 108.0
C36 C41 C37 109.3(5)
C36 C41 H41A 109.8
C37 C41 H41A 109.8
C36 C41 H41B 109.8
C37 C41 H41B 109.8
H41A C41 H41B 108.3
C37 C42 C38 109.6(5)
C37 C42 H42A 109.8
C38 C42 H42A 109.8
C37 C42 H42B 109.8
C38 C42 H42B 109.8
H42A C42 H42B 108.2
C35 C43 C37 111.3(5)
C35 C43 H43A 109.4
C37 C43 H43A 109.4
C35 C43 H43B 109.4
C37 C43 H43B 109.4
H43A C43 H43B 108.0
C36 C44 C38 109.3(5)
C36 C44 H44A 109.8
C38 C44 H44A 109.8
C36 C44 H44B 109.8
C38 C44 H44B 109.8
H44A C44 H44B 108.3
C33 C45 H45A 109.5
C33 C45 H45B 109.5
H45A C45 H45B 109.5
C33 C45 H45C 109.5
H45A C45 H45C 109.5
H45B C45 H45C 109.5
C47 C46 C5 121.0(4)
C47 C46 H46A 107.1
C5 C46 H46A 107.1
C47 C46 H46B 107.1
C5 C46 H46B 107.1
H46A C46 H46B 106.8
C52 C47 C48 120.6(5)
C52 C47 C46 115.3(4)
C48 C47 C46 124.0(5)
O3 C48 C47 118.0(4)
O3 C48 C49 123.2(4)
C47 C48 C49 118.7(5)
C50 C49 C48 117.1(5)
C50 C49 C53 115.4(5)
C48 C49 C53 127.4(5)
C51 C50 C49 124.6(5)
C51 C50 H50A 117.7
C49 C50 H50A 117.7
C52 C51 C50 116.7(5)
C52 C51 C63 122.0(5)
C50 C51 C63 121.3(5)
C51 C52 C47 122.1(5)
C51 C52 H52A 118.9
C47 C52 H52A 118.9
C58 C53 C49 116.5(4)
C58 C53 C57 107.6(5)
C49 C53 C57 107.8(4)
C58 C53 C61 108.6(4)
C49 C53 C61 109.2(4)
C57 C53 C61 106.7(4)
C62 C54 C59 109.6(5)
C62 C54 C57 108.9(5)
C59 C54 C57 107.8(5)
C62 C54 H54A 110.2
C59 C54 H54A 110.2
C57 C54 H54A 110.2
C60 C55 C59 110.9(5)
C60 C55 C61 109.4(5)
C59 C55 C61 107.6(5)
C60 C55 H55A 109.6
C59 C55 H55A 109.6
C61 C55 H55A 109.6
C62 C56 C58 108.9(5)
C62 C56 C60 108.7(5)
C58 C56 C60 108.1(5)
C62 C56 H56A 110.4
C58 C56 H56A 110.4
C60 C56 H56A 110.4
C53 C57 C54 111.4(4)
C53 C57 H57A 109.3
C54 C57 H57A 109.3
C53 C57 H57B 109.3
C54 C57 H57B 109.3
H57A C57 H57B 108.0
C53 C58 C56 112.5(4)
C53 C58 H58A 109.1
C56 C58 H58A 109.1
C53 C58 H58B 109.1
C56 C58 H58B 109.1
H58A C58 H58B 107.8
C55 C59 C54 110.9(5)
C55 C59 H59A 109.5
C54 C59 H59A 109.5
C55 C59 H59B 109.5
C54 C59 H59B 109.5
H59A C59 H59B 108.1
C55 C60 C56 110.3(5)
C55 C60 H60A 109.6
C56 C60 H60A 109.6
C55 C60 H60B 109.6
C56 C60 H60B 109.6
H60A C60 H60B 108.1
C55 C61 C53 110.7(5)
C55 C61 H61A 109.5
C53 C61 H61A 109.5
C55 C61 H61B 109.5
C53 C61 H61B 109.5
H61A C61 H61B 108.1
C54 C62 C56 111.5(5)
C54 C62 H62A 109.3
C56 C62 H62A 109.3
C54 C62 H62B 109.3
C56 C62 H62B 109.3
H62A C62 H62B 108.0
C51 C63 H63A 109.5
C51 C63 H63B 109.5
H63A C63 H63B 109.5
C51 C63 H63C 109.5
H63A C63 H63C 109.5
H63B C63 H63C 109.5
O4 C64 C65 105.4(6)
O4 C64 C65A 95.1(14)
C65 C64 C65A 53.5(14)
O4 C64 H64A 110.7
C65 C64 H64A 110.7
C65A C64 H64A 66.0
O4 C64 H64B 110.7
C65 C64 H64B 110.7
C65A C64 H64B 153.4
H64A C64 H64B 108.8
O4 C64 H64C 112.7
C65 C64 H64C 140.8
C65A C64 H64C 112.7
H64A C64 H64C 47.2
H64B C64 H64C 64.1
O4 C64 H64D 112.7
C65 C64 H64D 60.3
C65A C64 H64D 112.7
H64A C64 H64D 136.5
H64B C64 H64D 51.7
H64C C64 H64D 110.2
C64 C65 C66 98.6(7)
C64 C65 H65A 112.1
C66 C65 H65A 112.1
C64 C65 H65B 112.1
C66 C65 H65B 112.1
H65A C65 H65B 109.7
C67 C66 C65 103.1(8)
C67 C66 H66A 111.1
C65 C66 H66A 111.1
C67 C66 H66B 111.1
C65 C66 H66B 111.1
H66A C66 H66B 109.1
C64 C65A C66A 86(2)
C64 C65A H65C 114.3
C66A C65A H65C 114.3
C64 C65A H65D 114.3
C66A C65A H65D 114.3
H65C C65A H65D 111.4
C67 C66A C65A 77(2)
C65A C66A H66C 115.8
C67 C66A H66D 115.8
C65A C66A H66D 115.8
H66C C66A H66D 112.8
C66 C67 O4 110.9(7)
C66A C67 O4 111(2)
C66 C67 H67A 109.5
C66A C67 H67A 131.7
O4 C67 H67A 109.5
C66 C67 H67B 109.5
C66A C67 H67B 82.1
O4 C67 H67B 109.5
H67A C67 H67B 108.1
C66 C67 H67C 82.1
C66A C67 H67C 109.5
O4 C67 H67C 109.5
H67B C67 H67C 131.4
C66 C67 H67D 131.8
C66A C67 H67D 109.5
O4 C67 H67D 109.5
H67A C67 H67D 80.2
H67C C67 H67D 108.0
C104 O100 C101 101.4(10)
O100 C101 C102 104.8(11)
O100 C101 H10C 110.8
C102 C101 H10C 110.8
O100 C101 H10D 110.8
C102 C101 H10D 110.8
H10C C101 H10D 108.9
C103 C102 C101 101.4(12)
C103 C102 H10E 111.5
C101 C102 H10E 111.5
C103 C102 H10F 111.5
C101 C102 H10F 111.5
H10E C102 H10F 109.3
C102 C103 C104 97.2(11)
C102 C103 H10G 112.3
C104 C103 H10G 112.3
C102 C103 H10H 112.3
C104 C103 H10H 112.3
H10G C103 H10H 109.9
O100 C104 C103 113.3(10)
O100 C104 H10I 108.9
C103 C104 H10I 108.9
O100 C104 H10J 108.9
C103 C104 H10J 108.9
H10I C104 H10J 107.7
C201 O200 C204 103.6(12)
O200 C201 C202 108.0(13)
O200 C201 H20B 110.1
C202 C201 H20B 110.1
O200 C201 H20C 110.1
C202 C201 H20C 110.1
H20B C201 H20C 108.4
C203 C202 C201 97.9(10)
C203 C202 H20D 112.2
C201 C202 H20D 112.2
C203 C202 H20E 112.2
C201 C202 H20E 112.2
H20D C202 H20E 109.8
C202 C203 C204 109.2(9)
C202 C203 H20F 109.8
C204 C203 H20F 109.8
C202 C203 H20G 109.8
C204 C203 H20G 109.8
H20F C203 H20G 108.3
O200 C204 C203 102.9(9)
O200 C204 H20H 111.2
C203 C204 H20H 111.2
O200 C204 H20I 111.2
C203 C204 H20I 111.2
H20H C204 H20I 109.1
C304 O300 C301 101.5(12)
C302 C301 O300 111.0(11)
C302 C301 H30A 109.4
O300 C301 H30A 109.4
C302 C301 H30B 109.4
O300 C301 H30B 109.4
H30A C301 H30B 108.0
C301 C302 C303 103.9(9)
C301 C302 H30C 111.0
C303 C302 H30C 111.0
C301 C302 H30D 111.0
C303 C302 H30D 111.0
H30C C302 H30D 109.0
C302 C303 C304 106.3(10)
C302 C303 H30E 110.5
C304 C303 H30E 110.5
C302 C303 H30F 110.5
C304 C303 H30F 110.5
H30E C303 H30F 108.7
O300 C304 C303 100.5(11)
O300 C304 H30G 111.7
C303 C304 H30G 111.7
O300 C304 H30H 111.7
C303 C304 H30H 111.7
H30G C304 H30H 109.4

loop_
_geom_bond_atom_site_label_1
_geom_bond_atom_site_label_2
_geom_bond_distance
U1 F1 2.073(11)
U1 O1 2.159(3)
U1 O3 2.172(3)
U1 O2 2.185(4)
U1 O4 2.601(4)
U1 Cl1 2.647(8)
U1 C6 2.961(5)
U1 C5 2.976(5)
U1 C4 2.978(5)
U1 C1 2.986(5)
U1 C3 3.034(5)
O1 C12 1.344(6)
O2 C30 1.373(6)
O3 C48 1.361(6)
O4 C64 1.452(7)
O4 C67 1.465(7)
C1 C2 1.388(7)
C1 C6 1.418(7)
C1 C10 1.512(7)
C2 C3 1.414(7)
C2 C7 1.509(7)
C3 C4 1.405(7)
C3 C28 1.507(7)
C4 C5 1.403(8)
C4 C8 1.515(7)
C5 C6 1.395(8)
C5 C46 1.521(7)
C6 C9 1.500(7)
C7 H7A 0.9800
C7 H7B 0.9800
C7 H7C 0.9800
C8 H8A 0.9800
C8 H8B 0.9800
C8 H8C 0.9800
C9 H9A 0.9800
C9 H9B 0.9800
C9 H9C 0.9800
C10 C11 1.527(7)
C10 H10A 0.9900
C10 H10B 0.9900
C11 C16 1.382(7)
C11 C12 1.416(7)
C12 C13 1.409(7)
C13 C14 1.393(7)
C13 C17 1.539(7)
C14 C15 1.396(8)
C14 H14A 0.9500
C15 C16 1.380(8)
C15 C27 1.506(7)
C16 H16A 0.9500
C17 C22 1.529(7)
C17 C25 1.548(7)
C17 C21 1.552(7)
C18 C26 1.521(8)
C18 C23 1.531(7)
C18 C21 1.540(7)
C18 H18A 1.0000
C19 C24 1.532(8)
C19 C23 1.533(8)
C19 C25 1.532(8)
C19 H19A 1.0000
C20 C22 1.517(8)
C20 C24 1.520(8)
C20 C26 1.528(8)
C20 H20A 1.0000
C21 H21A 0.9900
C21 H21B 0.9900
C22 H22A 0.9900
C22 H22B 0.9900
C23 H23A 0.9900
C23 H23B 0.9900
C24 H24A 0.9900
C24 H24B 0.9900
C25 H25A 0.9900
C25 H25B 0.9900
C26 H26A 0.9900
C26 H26B 0.9900
C27 H27A 0.9800
C27 H27B 0.9800
C27 H27C 0.9800
C28 C29 1.527(8)
C28 H28A 0.9900
C28 H28B 0.9900
C29 C34 1.396(7)
C29 C30 1.406(7)
C30 C31 1.414(7)
C31 C32 1.397(7)
C31 C35 1.536(8)
C32 C33 1.383(8)
C32 H32A 0.9500
C33 C34 1.371(8)
C33 C45 1.516(8)
C34 H34A 0.9500
C35 C43 1.532(8)
C35 C39 1.537(7)
C35 C40 1.567(8)
C36 C44 1.524(9)
C36 C41 1.527(9)
C36 C39 1.534(9)
C36 H36A 1.0000
C37 C42 1.518(9)
C37 C41 1.529(8)
C37 C43 1.538(8)
C37 H37A 1.0000
C38 C40 1.517(8)
C38 C44 1.534(9)
C38 C42 1.543(9)
C38 H38A 1.0000
C39 H39A 0.9900
C39 H39B 0.9900
C40 H40A 0.9900
C40 H40B 0.9900
C41 H41A 0.9900
C41 H41B 0.9900
C42 H42A 0.9900
C42 H42B 0.9900
C43 H43A 0.9900
C43 H43B 0.9900
C44 H44A 0.9900
C44 H44B 0.9900
C45 H45A 0.9800
C45 H45B 0.9800
C45 H45C 0.9800
C46 C47 1.511(7)
C46 H46A 0.9900
C46 H46B 0.9900
C47 C52 1.391(7)
C47 C48 1.412(7)
C48 C49 1.417(7)
C49 C50 1.409(8)
C49 C53 1.545(7)
C50 C51 1.384(8)
C50 H50A 0.9500
C51 C52 1.376(7)
C51 C63 1.505(8)
C52 H52A 0.9500
C53 C58 1.512(8)
C53 C57 1.549(8)
C53 C61 1.560(7)
C54 C62 1.507(8)
C54 C59 1.525(8)
C54 C57 1.550(8)
C54 H54A 1.0000
C55 C60 1.500(8)
C55 C59 1.515(8)
C55 C61 1.553(8)
C55 H55A 1.0000
C56 C62 1.512(8)
C56 C58 1.545(7)
C56 C60 1.549(8)
C56 H56A 1.0000
C57 H57A 0.9900
C57 H57B 0.9900
C58 H58A 0.9900
C58 H58B 0.9900
C59 H59A 0.9900
C59 H59B 0.9900
C60 H60A 0.9900
C60 H60B 0.9900
C61 H61A 0.9900
C61 H61B 0.9900
C62 H62A 0.9900
C62 H62B 0.9900
C63 H63A 0.9800
C63 H63B 0.9800
C63 H63C 0.9800
C64 C65 1.490(10)
C64 C65A 1.71(3)
C64 H64A 0.9900
C64 H64B 0.9900
C64 H64C 0.9900
C64 H64D 0.9900
C65 C66 1.595(15)
C65 H65A 0.9900
C65 H65B 0.9900
C66 C67 1.396(13)
C66 H66A 0.9900
C66 H66B 0.9900
C65A C66A 1.92(6)
C65A H65C 0.9900
C65A H65D 0.9900
C66A C67 1.38(4)
C66A H66C 0.9900
C66A H66D 0.9900
C67 H67A 0.9900
C67 H67B 0.9900
C67 H67C 0.9900
C67 H67D 0.9900
O100 C104 1.372(10)
O100 C101 1.451(12)
C101 C102 1.539(14)
C101 H10C 0.9900
C101 H10D 0.9900
C102 C103 1.398(15)
C102 H10E 0.9900
C102 H10F 0.9900
C103 C104 1.452(12)
C103 H10G 0.9900
C103 H10H 0.9900
C104 H10I 0.9900
C104 H10J 0.9900
O200 C201 1.427(13)
O200 C204 1.462(11)
C201 C202 1.447(14)
C201 H20B 0.9900
C201 H20C 0.9900
C202 C203 1.378(8)
C202 H20D 0.9900
C202 H20E 0.9900
C203 C204 1.482(12)
C203 H20F 0.9900
C203 H20G 0.9900
C204 H20H 0.9900
C204 H20I 0.9900
O300 C304 1.413(13)
O300 C301 1.470(12)
C301 C302 1.369(12)
C301 H30A 0.9900
C301 H30B 0.9900
C302 C303 1.414(13)
C302 H30C 0.9900
C302 H30D 0.9900
C303 C304 1.494(13)
C303 H30E 0.9900
C303 H30F 0.9900
C304 H30G 0.9900
C304 H30H 0.9900

loop_
_geom_torsion_atom_site_label_1
_geom_torsion_atom_site_label_2
_geom_torsion_atom_site_label_3
_geom_torsion_atom_site_label_4
_geom_torsion
F1 U1 O1 C12 -150.6(10)
O3 U1 O1 C12 -59.1(10)
O2 U1 O1 C12 122.7(9)
O4 U1 O1 C12 -68.4(9)
Cl1 U1 O1 C12 -142.7(9)
C6 U1 O1 C12 3.1(9)
C5 U1 O1 C12 18.1(10)
C4 U1 O1 C12 47.5(10)
C1 U1 O1 C12 15.2(9)
C3 U1 O1 C12 58.9(9)
F1 U1 O2 C30 167.0(9)
O1 U1 O2 C30 -105.6(9)
O3 U1 O2 C30 75.2(9)
O4 U1 O2 C30 -169.2(8)
Cl1 U1 O2 C30 168.9(9)
C6 U1 O2 C30 -10.5(10)
C5 U1 O2 C30 9.5(9)
C4 U1 O2 C30 4.0(9)
C1 U1 O2 C30 -39.1(10)
C3 U1 O2 C30 -23.8(9)
F1 U1 O3 C48 129.3(8)
O1 U1 O3 C48 38.9(8)
O2 U1 O3 C48 -142.9(7)
O4 U1 O3 C48 48.0(7)
Cl1 U1 O3 C48 120.9(7)
C6 U1 O3 C48 -25.5(7)
C5 U1 O3 C48 -49.9(7)
C4 U1 O3 C48 -75.1(7)
C1 U1 O3 C48 -26.0(7)
C3 U1 O3 C48 -75.4(7)
F1 U1 O4 C64 -85.2(4)
O1 U1 O4 C64 -175.2(4)
O3 U1 O4 C64 8.8(4)
O2 U1 O4 C64 -109.2(6)
Cl1 U1 O4 C64 -86.4(4)
C6 U1 O4 C64 90.2(4)
C5 U1 O4 C64 72.1(4)
C4 U1 O4 C64 78.2(4)
C1 U1 O4 C64 118.1(4)
C3 U1 O4 C64 109.5(4)
F1 U1 O4 C67 58.1(5)
O1 U1 O4 C67 -31.9(5)
O3 U1 O4 C67 152.2(5)
O2 U1 O4 C67 34.1(8)
Cl1 U1 O4 C67 56.9(5)
C6 U1 O4 C67 -126.5(5)
C5 U1 O4 C67 -144.6(5)
C4 U1 O4 C67 -138.5(5)
C1 U1 O4 C67 -98.5(5)
C3 U1 O4 C67 -107.2(5)
F1 U1 C1 C2 112.3(5)
O1 U1 C1 C2 83.5(3)
O3 U1 C1 C2 -122.2(3)
O2 U1 C1 C2 -8.1(3)
O4 U1 C1 C2 162.6(3)
Cl1 U1 C1 C2 121.6(3)
C6 U1 C1 C2 -123.4(4)
C5 U1 C1 C2 -92.9(3)
C4 U1 C1 C2 -59.8(3)
C3 U1 C1 C2 -27.1(3)
F1 U1 C1 C6 -124.3(5)
O1 U1 C1 C6 -153.1(3)
O3 U1 C1 C6 1.2(3)
O2 U1 C1 C6 115.2(3)
O4 U1 C1 C6 -74.1(3)
Cl1 U1 C1 C6 -115.0(3)
C5 U1 C1 C6 30.5(3)
C4 U1 C1 C6 63.6(3)
C3 U1 C1 C6 96.3(3)
F1 U1 C1 C10 -7.7(6)
O1 U1 C1 C10 -36.5(3)
O3 U1 C1 C10 117.8(3)
O2 U1 C1 C10 -128.1(3)
O4 U1 C1 C10 42.6(3)
Cl1 U1 C1 C10 1.6(5)
C6 U1 C1 C10 116.6(5)
C5 U1 C1 C10 147.1(4)
C4 U1 C1 C10 -179.8(4)
C3 U1 C1 C10 -147.1(4)
C6 C1 C2 C3 -12.2(7)
C10 C1 C2 C3 168.0(4)
U1 C1 C2 C3 56.2(4)
C6 C1 C2 C7 164.4(5)
C10 C1 C2 C7 -15.3(7)
U1 C1 C2 C7 -127.2(4)
C1 C2 C3 C4 10.4(7)
C7 C2 C3 C4 -166.3(4)
C1 C2 C3 C28 -172.7(4)
C7 C2 C3 C28 10.6(7)
C1 C2 C3 U1 -55.3(4)
C7 C2 C3 U1 128.0(4)
F1 U1 C3 C4 123.7(5)
O1 U1 C3 C4 -156.1(3)
O3 U1 C3 C4 0.7(3)
O2 U1 C3 C4 101.5(3)
O4 U1 C3 C4 -86.7(3)
Cl1 U1 C3 C4 135.2(4)
C6 U1 C3 C4 -64.4(3)
C5 U1 C3 C4 -31.2(3)
C1 U1 C3 C4 -98.2(3)
F1 U1 C3 C2 -111.4(5)
O1 U1 C3 C2 -31.2(3)
O3 U1 C3 C2 125.6(3)
O2 U1 C3 C2 -133.6(3)
O4 U1 C3 C2 38.2(3)
Cl1 U1 C3 C2 -99.9(4)
C6 U1 C3 C2 60.5(3)
C5 U1 C3 C2 93.7(3)
C4 U1 C3 C2 124.9(5)
C1 U1 C3 C2 26.7(3)
F1 U1 C3 C28 5.1(7)
O1 U1 C3 C28 85.3(4)
O3 U1 C3 C28 -117.9(4)
O2 U1 C3 C28 -17.1(4)
O4 U1 C3 C28 154.7(3)
Cl1 U1 C3 C28 16.6(6)
C6 U1 C3 C28 177.0(4)
C5 U1 C3 C28 -149.8(5)
C4 U1 C3 C28 -118.6(5)
C1 U1 C3 C28 143.2(4)
C2 C3 C4 C5 -1.7(7)
C28 C3 C4 C5 -178.5(4)
U1 C3 C4 C5 67.4(4)
C2 C3 C4 C8 174.0(5)
C28 C3 C4 C8 -2.8(7)
U1 C3 C4 C8 -116.9(5)
C2 C3 C4 U1 -69.1(4)
C28 C3 C4 U1 114.1(4)
F1 U1 C4 C5 126.7(5)
O1 U1 C4 C5 -97.9(3)
O3 U1 C4 C5 57.0(3)
O2 U1 C4 C5 168.1(3)
O4 U1 C4 C5 -13.5(4)
Cl1 U1 C4 C5 114.9(5)
C6 U1 C4 C5 -28.8(3)
C1 U1 C4 C5 -62.4(3)
C3 U1 C4 C5 -123.7(5)
F1 U1 C4 C3 -109.6(5)
O1 U1 C4 C3 25.8(3)
O3 U1 C4 C3 -179.3(3)
O2 U1 C4 C3 -68.2(3)
O4 U1 C4 C3 110.2(3)
Cl1 U1 C4 C3 -121.4(5)
C6 U1 C4 C3 94.9(3)
C5 U1 C4 C3 123.7(5)
C1 U1 C4 C3 61.3(3)
F1 U1 C4 C8 9.0(7)
O1 U1 C4 C8 144.3(4)
O3 U1 C4 C8 -60.8(4)
O2 U1 C4 C8 50.4(4)
O4 U1 C4 C8 -131.2(4)
Cl1 U1 C4 C8 -2.8(7)
C6 U1 C4 C8 -146.5(5)
C5 U1 C4 C8 -117.7(5)
C1 U1 C4 C8 179.8(5)
C3 U1 C4 C8 118.6(5)
C3 C4 C5 C6 -5.0(7)
C8 C4 C5 C6 179.3(5)
U1 C4 C5 C6 63.7(4)
C3 C4 C5 C46 172.5(4)
C8 C4 C5 C46 -3.2(7)
U1 C4 C5 C46 -118.9(4)
C3 C4 C5 U1 -68.7(4)
C8 C4 C5 U1 115.6(5)
F1 U1 C5 C6 115.5(8)
O1 U1 C5 C6 -34.5(3)
O3 U1 C5 C6 117.6(3)
O2 U1 C5 C6 -139.3(3)
O4 U1 C5 C6 40.4(3)
Cl1 U1 C5 C6 95.5(4)
C4 U1 C5 C6 -127.8(5)
C1 U1 C5 C6 -31.0(3)
C3 U1 C5 C6 -96.9(3)
F1 U1 C5 C4 -116.7(8)
O1 U1 C5 C4 93.3(3)
O3 U1 C5 C4 -114.6(3)
O2 U1 C5 C4 -11.5(3)
O4 U1 C5 C4 168.2(3)
Cl1 U1 C5 C4 -136.7(4)
C6 U1 C5 C4 127.8(5)
C1 U1 C5 C4 96.8(3)
C3 U1 C5 C4 30.9(3)
F1 U1 C5 C46 -1.2(9)
O1 U1 C5 C46 -151.2(4)
O3 U1 C5 C46 0.9(4)
O2 U1 C5 C46 103.9(4)
O4 U1 C5 C46 -76.3(4)
Cl1 U1 C5 C46 -21.2(7)
C6 U1 C5 C46 -116.7(6)
C4 U1 C5 C46 115.5(6)
C1 U1 C5 C46 -147.7(5)
C3 U1 C5 C46 146.3(5)
C4 C5 C6 C1 3.1(7)
C46 C5 C6 C1 -174.3(4)
U1 C5 C6 C1 67.1(4)
C4 C5 C6 C9 176.2(4)
C46 C5 C6 C9 -1.2(7)
U1 C5 C6 C9 -119.8(4)
C4 C5 C6 U1 -64.0(4)
C46 C5 C6 U1 118.6(4)
C2 C1 C6 C5 5.6(7)
C10 C1 C6 C5 -174.7(4)
U1 C1 C6 C5 -67.0(4)
C2 C1 C6 C9 -167.6(4)
C10 C1 C6 C9 12.1(7)
U1 C1 C6 C9 119.8(4)
C2 C1 C6 U1 72.6(4)
C10 C1 C6 U1 -107.6(4)
F1 U1 C6 C5 -127.0(5)
O1 U1 C6 C5 148.5(3)
O3 U1 C6 C5 -54.5(3)
O2 U1 C6 C5 47.4(3)
O4 U1 C6 C5 -137.1(3)
Cl1 U1 C6 C5 -131.4(3)
C4 U1 C6 C5 28.9(3)
C1 U1 C6 C5 124.4(5)
C3 U1 C6 C5 62.0(3)
F1 U1 C6 C1 108.7(5)
O1 U1 C6 C1 24.1(3)
O3 U1 C6 C1 -178.8(3)
O2 U1 C6 C1 -76.9(3)
O4 U1 C6 C1 98.6(3)
Cl1 U1 C6 C1 104.2(3)
C5 U1 C6 C1 -124.4(5)
C4 U1 C6 C1 -95.5(3)
C3 U1 C6 C1 -62.3(3)
F1 U1 C6 C9 -8.3(7)
O1 U1 C6 C9 -92.9(4)
O3 U1 C6 C9 64.2(4)
O2 U1 C6 C9 166.1(4)
O4 U1 C6 C9 -18.4(4)
Cl1 U1 C6 C9 -12.7(5)
C5 U1 C6 C9 118.7(5)
C4 U1 C6 C9 147.5(5)
C1 U1 C6 C9 -117.0(5)
C3 U1 C6 C9 -179.3(5)
C2 C1 C10 C11 -37.7(7)
C6 C1 C10 C11 142.6(5)
U1 C1 C10 C11 57.2(5)
C1 C10 C11 C16 142.6(5)
C1 C10 C11 C12 -39.8(7)
U1 O1 C12 C13 -179.2(7)
U1 O1 C12 C11 0.6(12)
C16 C11 C12 O1 -179.8(4)
C10 C11 C12 O1 2.7(7)
C16 C11 C12 C13 0.0(7)
C10 C11 C12 C13 -177.5(5)
O1 C12 C13 C14 -179.9(4)
C11 C12 C13 C14 0.4(7)
O1 C12 C13 C17 -2.8(7)
C11 C12 C13 C17 177.4(4)
C12 C13 C14 C15 0.2(8)
C17 C13 C14 C15 -177.0(5)
C13 C14 C15 C16 -1.1(8)
C13 C14 C15 C27 179.3(5)
C14 C15 C16 C11 1.4(8)
C27 C15 C16 C11 -178.9(5)
C12 C11 C16 C15 -1.0(8)
C10 C11 C16 C15 176.7(5)
C14 C13 C17 C22 -7.3(6)
C12 C13 C17 C22 175.6(5)
C14 C13 C17 C25 112.0(5)
C12 C13 C17 C25 -65.0(6)
C14 C13 C17 C21 -128.1(5)
C12 C13 C17 C21 54.9(6)
C26 C18 C21 C17 -60.8(5)
C23 C18 C21 C17 59.5(6)
C22 C17 C21 C18 57.2(5)
C13 C17 C21 C18 -179.0(4)
C25 C17 C21 C18 -57.9(5)
C24 C20 C22 C17 -61.1(6)
C26 C20 C22 C17 59.8(6)
C13 C17 C22 C20 178.8(4)
C25 C17 C22 C20 58.0(6)
C21 C17 C22 C20 -57.2(5)
C26 C18 C23 C19 60.6(6)
C21 C18 C23 C19 -59.7(6)
C24 C19 C23 C18 -60.1(6)
C25 C19 C23 C18 60.3(6)
C22 C20 C24 C19 60.2(6)
C26 C20 C24 C19 -60.4(6)
C23 C19 C24 C20 59.7(6)
C25 C19 C24 C20 -60.2(6)
C24 C19 C25 C17 59.0(6)
C23 C19 C25 C17 -60.8(6)
C22 C17 C25 C19 -56.1(6)
C13 C17 C25 C19 -178.6(4)
C21 C17 C25 C19 58.6(5)
C23 C18 C26 C20 -60.0(6)
C21 C18 C26 C20 60.4(5)
C22 C20 C26 C18 -59.5(6)
C24 C20 C26 C18 60.4(6)
C4 C3 C28 C29 -49.2(7)
C2 C3 C28 C29 134.0(5)
U1 C3 C28 C29 39.6(6)
C3 C28 C29 C34 147.8(5)
C3 C28 C29 C30 -36.2(8)
U1 O2 C30 C29 32.6(12)
U1 O2 C30 C31 -146.4(7)
C34 C29 C30 O2 -178.2(5)
C28 C29 C30 O2 6.0(8)
C34 C29 C30 C31 0.8(8)
C28 C29 C30 C31 -175.0(5)
O2 C30 C31 C32 175.6(5)
C29 C30 C31 C32 -3.4(8)
O2 C30 C31 C35 -6.3(8)
C29 C30 C31 C35 174.8(5)
C30 C31 C32 C33 2.5(8)
C35 C31 C32 C33 -175.7(5)
C31 C32 C33 C34 1.0(9)
C31 C32 C33 C45 178.7(6)
C32 C33 C34 C29 -3.9(9)
C45 C33 C34 C29 178.5(6)
C30 C29 C34 C33 3.0(9)
C28 C29 C34 C33 179.2(5)
C32 C31 C35 C43 -118.7(6)
C30 C31 C35 C43 63.2(7)
C32 C31 C35 C39 2.1(7)
C30 C31 C35 C39 -176.0(5)
C32 C31 C35 C40 120.0(5)
C30 C31 C35 C40 -58.1(7)
C44 C36 C39 C35 -60.1(7)
C41 C36 C39 C35 59.6(7)
C43 C35 C39 C36 -58.1(6)
C31 C35 C39 C36 177.8(5)
C40 C35 C39 C36 57.9(6)
C44 C38 C40 C35 60.7(7)
C42 C38 C40 C35 -59.0(6)
C43 C35 C40 C38 56.8(6)
C31 C35 C40 C38 -179.3(5)
C39 C35 C40 C38 -58.1(6)
C44 C36 C41 C37 60.5(7)
C39 C36 C41 C37 -59.2(7)
C42 C37 C41 C36 -60.2(7)
C43 C37 C41 C36 60.1(7)
C41 C37 C42 C38 59.8(6)
C43 C37 C42 C38 -60.4(6)
C40 C38 C42 C37 60.6(6)
C44 C38 C42 C37 -59.5(6)
C31 C35 C43 C37 -178.4(5)
C39 C35 C43 C37 58.2(6)
C40 C35 C43 C37 -56.3(6)
C42 C37 C43 C35 59.5(6)
C41 C37 C43 C35 -60.8(6)
C41 C36 C44 C38 -60.5(7)
C39 C36 C44 C38 58.9(7)
C40 C38 C44 C36 -60.1(7)
C42 C38 C44 C36 59.7(7)
C6 C5 C46 C47 -67.6(7)
C4 C5 C46 C47 114.9(6)
U1 C5 C46 C47 23.7(7)
C5 C46 C47 C52 150.3(5)
C5 C46 C47 C48 -34.5(8)
U1 O3 C48 C47 51.0(9)
U1 O3 C48 C49 -127.1(6)
C52 C47 C48 O3 -173.3(5)
C46 C47 C48 O3 11.7(7)
C52 C47 C48 C49 4.9(8)
C46 C47 C48 C49 -170.1(5)
O3 C48 C49 C50 174.2(5)
C47 C48 C49 C50 -3.9(7)
O3 C48 C49 C53 -8.0(8)
C47 C48 C49 C53 173.9(5)
C48 C49 C50 C51 0.7(8)
C53 C49 C50 C51 -177.4(5)
C49 C50 C51 C52 1.6(9)
C49 C50 C51 C63 179.1(6)
C50 C51 C52 C47 -0.6(9)
C63 C51 C52 C47 -178.1(6)
C48 C47 C52 C51 -2.6(8)
C46 C47 C52 C51 172.8(5)
C50 C49 C53 C58 -179.2(5)
C48 C49 C53 C58 3.0(8)
C50 C49 C53 C57 59.8(6)
C48 C49 C53 C57 -118.0(6)
C50 C49 C53 C61 -55.8(6)
C48 C49 C53 C61 126.4(5)
C58 C53 C57 C54 57.5(6)
C49 C53 C57 C54 -176.1(5)
C61 C53 C57 C54 -58.9(6)
C62 C54 C57 C53 -58.6(6)
C59 C54 C57 C53 60.2(6)
C49 C53 C58 C56 -178.8(5)
C57 C53 C58 C56 -57.7(6)
C61 C53 C58 C56 57.5(6)
C62 C56 C58 C53 58.8(6)
C60 C56 C58 C53 -59.1(6)
C60 C55 C59 C54 -57.2(6)
C61 C55 C59 C54 62.5(6)
C62 C54 C59 C55 56.6(6)
C57 C54 C59 C55 -61.7(6)
C59 C55 C60 C56 57.7(6)
C61 C55 C60 C56 -60.9(6)
C62 C56 C60 C55 -57.9(6)
C58 C56 C60 C55 60.1(6)
C60 C55 C61 C53 59.1(6)
C59 C55 C61 C53 -61.5(6)
C58 C53 C61 C55 -56.4(6)
C49 C53 C61 C55 175.6(5)
C57 C53 C61 C55 59.4(6)
C59 C54 C62 C56 -58.6(6)
C57 C54 C62 C56 59.0(6)
C58 C56 C62 C54 -58.6(6)
C60 C56 C62 C54 58.9(6)
C67 O4 C64 C65 30.4(7)
U1 O4 C64 C65 178.6(5)
C67 O4 C64 C65A -23.0(15)
U1 O4 C64 C65A 125.1(14)
O4 C64 C65 C66 -40.4(8)
C65A C64 C65 C66 44.5(17)
C64 C65 C66 C67 36.3(11)
O4 C64 C65A C66A 54.8(18)
C65 C64 C65A C66A -50.6(17)
C64 C65A C66A C67 -70(2)
C65 C66 C67 C66A 76(4)
C65 C66 C67 O4 -19.7(12)
C65A C66A C67 C66 -29(3)
C65A C66A C67 O4 67(2)
C64 O4 C67 C66 -5.5(10)
U1 O4 C67 C66 -155.2(7)
C64 O4 C67 C66A -38(2)
U1 O4 C67 C66A 173(2)
C104 O100 C101 C102 11.5(19)
O100 C101 C102 C103 -37(2)
C101 C102 C103 C104 43.9(19)
C101 O100 C104 C103 17.8(18)
C102 C103 C104 O100 -41.7(19)
C204 O200 C201 C202 -30(2)
O200 C201 C202 C203 43(2)
C201 C202 C203 C204 -38.7(18)
C201 O200 C204 C203 5.5(18)
C202 C203 C204 O200 22.0(17)
C304 O300 C301 C302 27(2)
O300 C301 C302 C303 -1.6(19)
C301 C302 C303 C304 -23.1(18)
C301 O300 C304 C303 -37.8(17)
C302 C303 C304 O300 39.6(18)
